data_1517931
loop_
_publ_author_name
'Sheng, Guorong'
'Huang, Kai'
'Chi, Zhihao'
'Ding, Hualong'
'Xing, Yanpeng'
'Lu, Ping'
'Wang, Yanguang'

_publ_section_title
;
 Preparation of 3-Diazoindolin-2-imines via Cascade Reaction between
 Indoles and Sulfonylazides and Their Extensions to 2,3-Diaminoindoles and
 Imidazo[4,5-b]indoles.
;
_journal_issue 19
_journal_name_full 'Organic letters'
_journal_page_first 5096
_journal_page_last 5099
_journal_paper_doi 10.1021/ol502423k
_journal_volume 16
_journal_year 2014
_chemical_formula_moiety 'C18 H16 N4 O2 S'
_chemical_formula_sum 'C18 H16 N4 O2 S'
_chemical_formula_weight 352.41
_chemical_name_systematic
; 
 ? 
;
_space_group_IT_number 2
_symmetry_cell_setting triclinic
_symmetry_space_group_name_Hall '-P 1'
_symmetry_space_group_name_H-M 'P -1'
_atom_sites_solution_hydrogens geom
_atom_sites_solution_primary direct
_atom_sites_solution_secondary difmap
_audit_creation_method SHELXL-97
_cell_angle_alpha 87.148(17)
_cell_angle_beta 73.581(18)
_cell_angle_gamma 68.814(18)
_cell_formula_units_Z 2
_cell_length_a 7.9850(15)
_cell_length_b 9.3841(19)
_cell_length_c 13.287(3)
_cell_measurement_reflns_used 1546
_cell_measurement_temperature 293(2)
_cell_measurement_theta_max 29.3013
_cell_measurement_theta_min 3.6270
_cell_volume 888.9(3)
_computing_cell_refinement 'CrysAlis PRO (Agilent Technologies, 2011)'
_computing_data_collection 'CrysAlis PRO'
_computing_data_reduction 'CrysAlis PRO'
_computing_molecular_graphics 'OLEX2 (Dolomanov et al., 2009)'
_computing_publication_material OLEX2
_computing_structure_refinement 'SHELXL-97 (Sheldrick, 2008)'
_computing_structure_solution 'SHELXS-97 (Sheldrick, 2008)'
_diffrn_ambient_temperature 293(2)
_diffrn_detector_area_resol_mean 10.3592
_diffrn_measured_fraction_theta_full 0.996
_diffrn_measured_fraction_theta_max 0.996
_diffrn_measurement_device_type 'Xcalibur, Atlas, Gemini ultra'
_diffrn_measurement_method '\w scans'
_diffrn_radiation_monochromator graphite
_diffrn_radiation_source 'fine-focus sealed tube'
_diffrn_radiation_type MoK\a
_diffrn_radiation_wavelength 0.71073
_diffrn_reflns_av_R_equivalents 0.0230
_diffrn_reflns_av_sigmaI/netI 0.0411
_diffrn_reflns_limit_h_max 9
_diffrn_reflns_limit_h_min -9
_diffrn_reflns_limit_k_max 11
_diffrn_reflns_limit_k_min -9
_diffrn_reflns_limit_l_max 12
_diffrn_reflns_limit_l_min -15
_diffrn_reflns_number 5547
_diffrn_reflns_theta_full 25.35
_diffrn_reflns_theta_max 25.35
_diffrn_reflns_theta_min 3.63
_exptl_absorpt_coefficient_mu 0.201
_exptl_absorpt_correction_T_max 0.9609
_exptl_absorpt_correction_T_min 0.9098
_exptl_absorpt_correction_type multi-scan
_exptl_absorpt_process_details
;
CrysAlis PRO (Agilent Technologies, 2011) 
;
_exptl_crystal_colour yellow
_exptl_crystal_density_diffrn 1.317
_exptl_crystal_density_method 'not measured'
_exptl_crystal_description platelet
_exptl_crystal_F_000 368
_exptl_crystal_size_max 0.48
_exptl_crystal_size_mid 0.40
_exptl_crystal_size_min 0.20
_refine_diff_density_max 0.302
_refine_diff_density_min -0.326
_refine_diff_density_rms 0.046
_refine_ls_extinction_method none
_refine_ls_goodness_of_fit_ref 1.041
_refine_ls_hydrogen_treatment mixed
_refine_ls_matrix_type full
_refine_ls_number_parameters 231
_refine_ls_number_reflns 3241
_refine_ls_number_restraints 2
_refine_ls_restrained_S_all 1.068
_refine_ls_R_factor_all 0.0851
_refine_ls_R_factor_gt 0.0552
_refine_ls_shift/su_max 0.000
_refine_ls_shift/su_mean 0.000
_refine_ls_structure_factor_coef Fsqd
_refine_ls_weighting_details 'calc w=1/[\s^2^(Fo^2^)+(0.0683P)^2^+0.2569P] where P=(Fo^2^+2Fc^2^)/3'
_refine_ls_weighting_scheme calc
_refine_ls_wR_factor_gt 0.1328
_refine_ls_wR_factor_ref 0.1607
_reflns_number_gt 2220
_reflns_number_total 3241
_reflns_threshold_expression >2sigma(I)
_cod_data_source_file ol502423k_si_002.cif
_cod_data_source_block 140327_sgr2_076
_cod_depositor_comments
;
The following automatic conversions were performed:

'_symmetry_cell_setting' value 'Triclinic' changed to 'triclinic'
according to
/home/saulius/struct/COD-crude-data--automatic-downloads/current/ACS/lib/dictionaries/cif_core.dic
dictionary named 'cif_core.dic' version 2.4.2 from 2011-04-26.

Automatic conversion script
Id: cif_fix_values 2827 2014-09-09 07:05:25Z andrius 
;
_cod_database_code 1517931

loop_
_symmetry_equiv_pos_as_xyz
'x, y, z'
'-x, -y, -z'

loop_
_atom_site_label
_atom_site_type_symbol
_atom_site_fract_x
_atom_site_fract_y
_atom_site_fract_z
_atom_site_U_iso_or_equiv
_atom_site_adp_type
_atom_site_occupancy
_atom_site_symmetry_multiplicity
_atom_site_calc_flag
_atom_site_refinement_flags
_atom_site_disorder_assembly
_atom_site_disorder_group
S1 S 0.20613(10) 0.48438(9) 0.26980(6) 0.0655(3) Uani 1 1 d . . .
O1 O 0.1786(3) 0.5635(2) 0.36623(17) 0.0760(6) Uani 1 1 d . . .
O2 O 0.0953(3) 0.5668(3) 0.20249(19) 0.0901(7) Uani 1 1 d . . .
N1 N 0.2073(3) 0.0917(3) 0.36272(18) 0.0579(6) Uani 1 1 d . . .
N2 N 0.1780(3) 0.3236(3) 0.28651(19) 0.0646(6) Uani 1 1 d . . .
N3 N 0.2454(3) 0.3724(3) 0.51078(19) 0.0634(6) Uani 1 1 d . . .
N4 N 0.2618(5) 0.4608(3) 0.5571(2) 0.0922(9) Uani 1 1 d . . .
C1 C 0.2339(3) 0.0169(3) 0.4539(2) 0.0565(7) Uani 1 1 d . . .
C2 C 0.2470(4) -0.1317(3) 0.4796(3) 0.0718(9) Uani 1 1 d . . .
H2 H 0.2378 -0.1988 0.4340 0.086 Uiso 1 1 calc R . .
C3 C 0.2744(4) -0.1743(4) 0.5765(3) 0.0815(10) Uani 1 1 d . . .
H3 H 0.2838 -0.2728 0.5961 0.098 Uiso 1 1 calc R . .
C4 C 0.2882(5) -0.0767(4) 0.6453(3) 0.0766(9) Uani 1 1 d . . .
H4 H 0.3073 -0.1105 0.7096 0.092 Uiso 1 1 calc R . .
C5 C 0.2738(4) 0.0718(4) 0.6195(2) 0.0679(8) Uani 1 1 d . . .
H5 H 0.2809 0.1390 0.6660 0.081 Uiso 1 1 calc R . .
C6 C 0.2486(3) 0.1163(3) 0.5223(2) 0.0563(7) Uani 1 1 d . . .
C7 C 0.2311(3) 0.2561(3) 0.4677(2) 0.0537(7) Uani 1 1 d . . .
C8 C 0.2052(3) 0.2380(3) 0.3665(2) 0.0541(7) Uani 1 1 d . . .
C9 C 0.1937(4) 0.0223(4) 0.2710(3) 0.0788(9) Uani 1 1 d . A .
H9A H 0.1134 0.1001 0.2370 0.095 Uiso 1 1 calc R . .
H9B H 0.1377 -0.0544 0.2930 0.095 Uiso 1 1 calc R . .
C10 C 0.3851(8) -0.0513(6) 0.1939(4) 0.1311(19) Uani 1 1 d D . .
H10 H 0.4499 0.0154 0.1770 0.157 Uiso 0.762(9) 1 calc PR A 1
H10A H 0.4677 -0.1194 0.2267 0.157 Uiso 0.238(9) 1 calc PR A 2
C11 C 0.4651(12) -0.1637(11) 0.1535(6) 0.176(4) Uani 0.762(9) 1 d PD A 1
H11A H 0.5289 -0.1719 0.0823 0.212 Uiso 0.762(9) 1 calc PR A 1
H11B H 0.4698 -0.2515 0.1900 0.212 Uiso 0.762(9) 1 calc PR A 1
C12 C 0.4441(4) 0.4312(3) 0.1983(2) 0.0594(7) Uani 1 1 d . . .
C13 C 0.5069(5) 0.3565(5) 0.1013(3) 0.0965(12) Uani 1 1 d . . .
H13 H 0.4236 0.3368 0.0724 0.116 Uiso 1 1 calc R . .
C14 C 0.6937(5) 0.3109(5) 0.0469(3) 0.1052(14) Uani 1 1 d . . .
H14 H 0.7361 0.2594 -0.0187 0.126 Uiso 1 1 calc R . .
C15 C 0.8199(4) 0.3401(4) 0.0881(3) 0.0796(10) Uani 1 1 d . . .
C16 C 0.7537(5) 0.4156(4) 0.1844(3) 0.0815(10) Uani 1 1 d . . .
H16 H 0.8362 0.4369 0.2132 0.098 Uiso 1 1 calc R . .
C17 C 0.5673(4) 0.4611(4) 0.2400(3) 0.0714(8) Uani 1 1 d . . .
H17 H 0.5250 0.5122 0.3058 0.086 Uiso 1 1 calc R . .
C18 C 1.0247(5) 0.2879(6) 0.0270(3) 0.1177(16) Uani 1 1 d . . .
H18A H 1.0811 0.1788 0.0285 0.176 Uiso 1 1 calc R . .
H18B H 1.0870 0.3362 0.0581 0.176 Uiso 1 1 calc R . .
H18C H 1.0362 0.3156 -0.0445 0.176 Uiso 1 1 calc R . .
C11A C 0.461(4) -0.047(4) 0.1029(14) 0.176(4) Uani 0.238(9) 1 d PD A 2
H11C H 0.5324 -0.1375 0.0618 0.212 Uiso 0.238(9) 1 calc PR A 2
H11D H 0.4478 0.0468 0.0732 0.212 Uiso 0.238(9) 1 calc PR A 2

loop_
_atom_site_aniso_label
_atom_site_aniso_U_11
_atom_site_aniso_U_22
_atom_site_aniso_U_33
_atom_site_aniso_U_23
_atom_site_aniso_U_13
_atom_site_aniso_U_12
S1 0.0545(5) 0.0720(5) 0.0691(5) 0.0054(4) -0.0130(3) -0.0256(4)
O1 0.0803(14) 0.0672(12) 0.0733(14) -0.0071(10) -0.0038(11) -0.0306(11)
O2 0.0638(14) 0.1056(18) 0.1015(18) 0.0311(14) -0.0328(12) -0.0275(13)
N1 0.0465(12) 0.0611(14) 0.0676(15) -0.0168(12) -0.0049(10) -0.0270(11)
N2 0.0587(14) 0.0770(16) 0.0653(16) -0.0015(13) -0.0161(12) -0.0333(12)
N3 0.0644(15) 0.0626(15) 0.0664(16) -0.0041(12) -0.0133(12) -0.0296(12)
N4 0.123(3) 0.0780(19) 0.095(2) -0.0052(16) -0.0381(19) -0.0526(18)
C1 0.0389(13) 0.0549(16) 0.0697(19) -0.0091(14) -0.0021(12) -0.0185(12)
C2 0.0557(17) 0.0577(18) 0.097(3) -0.0128(17) -0.0051(16) -0.0249(14)
C3 0.064(2) 0.0601(19) 0.112(3) 0.0094(19) -0.0114(19) -0.0238(16)
C4 0.073(2) 0.072(2) 0.081(2) 0.0120(17) -0.0141(17) -0.0288(17)
C5 0.0620(18) 0.0694(19) 0.072(2) -0.0026(15) -0.0104(15) -0.0290(15)
C6 0.0414(14) 0.0553(16) 0.0663(18) -0.0077(13) -0.0022(12) -0.0192(12)
C7 0.0458(14) 0.0522(15) 0.0624(17) -0.0118(13) -0.0046(12) -0.0233(12)
C8 0.0359(13) 0.0620(16) 0.0610(18) -0.0101(13) -0.0019(11) -0.0212(12)
C9 0.070(2) 0.083(2) 0.086(2) -0.0251(18) -0.0194(17) -0.0299(17)
C10 0.133(4) 0.147(4) 0.092(3) -0.061(3) -0.018(3) -0.027(3)
C11 0.174(7) 0.175(8) 0.098(5) -0.018(5) -0.010(5) 0.013(7)
C12 0.0550(16) 0.0732(18) 0.0541(17) 0.0084(14) -0.0150(13) -0.0290(14)
C13 0.066(2) 0.161(4) 0.072(2) -0.019(2) -0.0131(17) -0.054(2)
C14 0.073(2) 0.173(4) 0.066(2) -0.020(2) -0.0030(17) -0.050(3)
C15 0.0524(17) 0.111(3) 0.072(2) 0.0255(19) -0.0142(15) -0.0314(18)
C16 0.065(2) 0.113(3) 0.078(2) 0.015(2) -0.0284(17) -0.0409(19)
C17 0.0610(18) 0.091(2) 0.069(2) 0.0022(16) -0.0215(15) -0.0321(17)
C18 0.059(2) 0.180(4) 0.098(3) 0.030(3) -0.0117(19) -0.036(3)
C11A 0.174(7) 0.175(8) 0.098(5) -0.018(5) -0.010(5) 0.013(7)

loop_
_atom_type_symbol
_atom_type_description
_atom_type_scat_dispersion_real
_atom_type_scat_dispersion_imag
_atom_type_scat_source
C C 0.0033 0.0016 'International Tables Vol C Tables 4.2.6.8 and 6.1.1.4'
H H 0.0000 0.0000 'International Tables Vol C Tables 4.2.6.8 and 6.1.1.4'
N N 0.0061 0.0033 'International Tables Vol C Tables 4.2.6.8 and 6.1.1.4'
O O 0.0106 0.0060 'International Tables Vol C Tables 4.2.6.8 and 6.1.1.4'
S S 0.1246 0.1234 'International Tables Vol C Tables 4.2.6.8 and 6.1.1.4'

loop_
_geom_angle_atom_site_label_1
_geom_angle_atom_site_label_2
_geom_angle_atom_site_label_3
_geom_angle
O1 S1 O2 116.64(14)
O1 S1 N2 113.35(13)
O2 S1 N2 106.94(14)
O1 S1 C12 107.87(14)
O2 S1 C12 108.06(14)
N2 S1 C12 103.02(13)
C8 N1 C1 112.0(2)
C8 N1 C9 122.9(3)
C1 N1 C9 125.1(2)
C8 N2 S1 124.7(2)
N4 N3 C7 171.7(3)
C6 C1 C2 121.5(3)
C6 C1 N1 109.0(2)
C2 C1 N1 129.6(3)
C3 C2 C1 116.5(3)
C3 C2 H2 121.8
C1 C2 H2 121.8
C4 C3 C2 122.7(3)
C4 C3 H3 118.7
C2 C3 H3 118.7
C3 C4 C5 120.6(3)
C3 C4 H4 119.7
C5 C4 H4 119.7
C6 C5 C4 117.6(3)
C6 C5 H5 121.2
C4 C5 H5 121.2
C5 C6 C1 121.1(3)
C5 C6 C7 133.8(3)
C1 C6 C7 105.1(3)
N3 C7 C8 130.2(3)
N3 C7 C6 120.1(3)
C8 C7 C6 109.7(2)
N2 C8 N1 118.8(2)
N2 C8 C7 136.9(3)
N1 C8 C7 104.3(3)
N1 C9 C10 110.7(3)
N1 C9 H9A 109.5
C10 C9 H9A 109.5
N1 C9 H9B 109.5
C10 C9 H9B 109.5
H9A C9 H9B 108.1
C11 C10 C11A 66.2(15)
C11 C10 C9 135.3(8)
C11A C10 C9 138.2(15)
C11 C10 H10 112.4
C11A C10 H10 63.3
C9 C10 H10 112.4
C11 C10 H10A 64.5
C11A C10 H10A 110.9
C9 C10 H10A 110.9
H10 C10 H10A 95.6
C10 C11 H11A 120.0
C10 C11 H11B 120.0
H11A C11 H11B 120.0
C13 C12 C17 119.8(3)
C13 C12 S1 119.7(2)
C17 C12 S1 120.5(2)
C12 C13 C14 119.7(3)
C12 C13 H13 120.2
C14 C13 H13 120.2
C13 C14 C15 121.1(3)
C13 C14 H14 119.4
C15 C14 H14 119.4
C16 C15 C14 118.1(3)
C16 C15 C18 121.8(3)
C14 C15 C18 120.1(4)
C15 C16 C17 121.4(3)
C15 C16 H16 119.3
C17 C16 H16 119.3
C12 C17 C16 119.9(3)
C12 C17 H17 120.0
C16 C17 H17 120.0
C15 C18 H18A 109.5
C15 C18 H18B 109.5
H18A C18 H18B 109.5
C15 C18 H18C 109.5
H18A C18 H18C 109.5
H18B C18 H18C 109.5
C10 C11A H11C 120.0
C10 C11A H11D 120.0
H11C C11A H11D 120.0

loop_
_geom_bond_atom_site_label_1
_geom_bond_atom_site_label_2
_geom_bond_distance
S1 O1 1.435(2)
S1 O2 1.437(2)
S1 N2 1.600(3)
S1 C12 1.761(3)
N1 C8 1.370(3)
N1 C1 1.399(4)
N1 C9 1.459(4)
N2 C8 1.320(4)
N3 N4 1.122(3)
N3 C7 1.311(4)
C1 C6 1.391(4)
C1 C2 1.393(4)
C2 C3 1.383(5)
C2 H2 0.9300
C3 C4 1.379(5)
C3 H3 0.9300
C4 C5 1.390(4)
C4 H4 0.9300
C5 C6 1.385(4)
C5 H5 0.9300
C6 C7 1.448(4)
C7 C8 1.444(4)
C9 C10 1.511(6)
C9 H9A 0.9700
C9 H9B 0.9700
C10 C11 1.089(7)
C10 C11A 1.195(17)
C10 H10 0.9300
C10 H10A 0.9300
C11 H11A 0.9300
C11 H11B 0.9300
C12 C13 1.369(4)
C12 C17 1.370(4)
C13 C14 1.375(5)
C13 H13 0.9300
C14 C15 1.384(5)
C14 H14 0.9300
C15 C16 1.363(5)
C15 C18 1.512(4)
C16 C17 1.376(4)
C16 H16 0.9300
C17 H17 0.9300
C18 H18A 0.9600
C18 H18B 0.9600
C18 H18C 0.9600
C11A H11C 0.9300
C11A H11D 0.9300

loop_
_geom_torsion_atom_site_label_1
_geom_torsion_atom_site_label_2
_geom_torsion_atom_site_label_3
_geom_torsion_atom_site_label_4
_geom_torsion
O1 S1 N2 C8 -27.4(3)
O2 S1 N2 C8 -157.3(2)
C12 S1 N2 C8 88.9(2)
C8 N1 C1 C6 0.5(3)
C9 N1 C1 C6 177.3(2)
C8 N1 C1 C2 -179.0(3)
C9 N1 C1 C2 -2.2(4)
C6 C1 C2 C3 0.3(4)
N1 C1 C2 C3 179.8(3)
C1 C2 C3 C4 0.0(5)
C2 C3 C4 C5 0.4(5)
C3 C4 C5 C6 -1.1(5)
C4 C5 C6 C1 1.5(4)
C4 C5 C6 C7 -178.8(3)
C2 C1 C6 C5 -1.1(4)
N1 C1 C6 C5 179.4(2)
C2 C1 C6 C7 179.1(2)
N1 C1 C6 C7 -0.4(3)
N4 N3 C7 C8 -175(2)
N4 N3 C7 C6 3(2)
C5 C6 C7 N3 2.5(5)
C1 C6 C7 N3 -177.8(2)
C5 C6 C7 C8 -179.5(3)
C1 C6 C7 C8 0.2(3)
S1 N2 C8 N1 -169.02(18)
S1 N2 C8 C7 13.2(5)
C1 N1 C8 N2 -178.8(2)
C9 N1 C8 N2 4.3(4)
C1 N1 C8 C7 -0.4(3)
C9 N1 C8 C7 -177.2(2)
N3 C7 C8 N2 -4.2(5)
C6 C7 C8 N2 178.1(3)
N3 C7 C8 N1 177.8(3)
C6 C7 C8 N1 0.1(3)
C8 N1 C9 C10 86.9(4)
C1 N1 C9 C10 -89.5(4)
N1 C9 C10 C11 127.9(9)
N1 C9 C10 C11A -126(3)
O1 S1 C12 C13 -178.5(3)
O2 S1 C12 C13 -51.6(3)
N2 S1 C12 C13 61.4(3)
O1 S1 C12 C17 2.9(3)
O2 S1 C12 C17 129.8(3)
N2 S1 C12 C17 -117.3(3)
C17 C12 C13 C14 0.6(6)
S1 C12 C13 C14 -178.0(3)
C12 C13 C14 C15 -0.5(7)
C13 C14 C15 C16 0.0(6)
C13 C14 C15 C18 179.6(4)
C14 C15 C16 C17 0.4(6)
C18 C15 C16 C17 -179.2(3)
C13 C12 C17 C16 -0.2(5)
S1 C12 C17 C16 178.4(3)
C15 C16 C17 C12 -0.3(5)
